data_4062055
loop_
_publ_author_name
'Garralda, Mar\'ia A.'
'Hern\'andez, Ricardo'
'Ibarlucea, Lourdes'
'Pinilla, Elena'
'Torres, M. Rosario'

_publ_section_title
;
 Synthesis and Characterization of Hydridoirida-\b-diketones Formed
 by the Reaction of [{Ir(Cod)Cl}2] (Cod = 1,5-cyclooctadiene) with
 o-(Diphenylphosphino)benzaldehyde
;
_journal_coden_ASTM ORGND7
_journal_issue 17
_journal_name_full Organometallics
_journal_page_first 3600
_journal_page_last 3603
_journal_paper_doi 10.1021/om0301278
_journal_volume 22
_journal_year 2003
_chemical_formula_sum 'C38 H30 Cl Ir O2 P2'
_chemical_formula_weight 808.21
_space_group_IT_number 2
_symmetry_cell_setting triclinic
_symmetry_space_group_name_Hall '-P 1'
_symmetry_space_group_name_H-M 'P -1'
_cell_angle_alpha 95.336(6)
_cell_angle_beta 104.181(6)
_cell_angle_gamma 104.852(6)
_cell_formula_units_Z 2
_cell_length_a 10.440(3)
_cell_length_b 10.653(3)
_cell_length_c 15.247(5)
_cell_measurement_temperature 223(2)
_cell_volume 1567.0(8)
_diffrn_ambient_temperature 223(2)
_exptl_crystal_density_diffrn 1.713
_cod_depositor_comments
;
The following automatic conversions were performed:
'_symmetry_cell_setting' value 'Triclinic' changed to 'triclinic'
according to '/home/saulius/struct/CIF-dictionaries/cif_core.dic'
dictionary named 'cif_core.dic' version 2.4.1 from 2010-06-29.

Automatic conversion script
Id: cif_fix_enum 1527 2010-12-29 10:47:43Z saulius 

 Updated bibliographic information.

 Antanas Vaitkus,
 2019-10-01
;
_cod_database_code 4062055

loop_
_symmetry_equiv_pos_as_xyz
'x, y, z'
'-x, -y, -z'

loop_
_atom_site_label
_atom_site_type_symbol
_atom_site_fract_x
_atom_site_fract_y
_atom_site_fract_z
_atom_site_U_iso_or_equiv
_atom_site_adp_type
_atom_site_occupancy
_atom_site_symmetry_multiplicity
_atom_site_calc_flag
_atom_site_refinement_flags
_atom_site_disorder_assembly
_atom_site_disorder_group
Ir Ir 0.09140(4) 0.29030(4) 0.20283(3) 0.01907(13) Uani 1 1 d . . .
H1 H 0.0957 0.1770 0.1214 0.050 Uiso 1 1 d . . .
Cl Cl 0.1271(3) 0.4925(2) 0.31215(17) 0.0394(6) Uani 1 1 d . . .
P1 P -0.0912(2) 0.1429(2) 0.23793(16) 0.0231(6) Uani 1 1 d . . .
P2 P 0.2855(2) 0.2414(2) 0.28844(16) 0.0221(6) Uani 1 1 d . . .
O1 O -0.0451(6) 0.4158(7) 0.0614(5) 0.0417(19) Uani 1 1 d . . .
O2 O 0.2027(6) 0.4841(7) 0.0972(5) 0.0375(18) Uani 1 1 d . . .
H2 H 0.0845 0.4622 0.0795 0.050 Uiso 1 1 d . . .
C1 C -0.0618(9) 0.3290(9) 0.1123(6) 0.026(2) Uani 1 1 d . . .
C2 C -0.2088(8) 0.2584(8) 0.1003(6) 0.021(2) Uani 1 1 d . . .
C3 C -0.2405(9) 0.1619(9) 0.1540(6) 0.025(2) Uani 1 1 d . . .
C4 C -0.3756(10) 0.0960(9) 0.1458(6) 0.033(2) Uani 1 1 d . . .
H4A H -0.3967 0.0338 0.1839 0.040 Uiso 1 1 calc R . .
C5 C -0.4796(10) 0.1214(10) 0.0816(7) 0.039(3) Uani 1 1 d . . .
H5A H -0.5719 0.0754 0.0756 0.047 Uiso 1 1 calc R . .
C6 C -0.4508(10) 0.2123(11) 0.0267(7) 0.037(3) Uani 1 1 d . . .
H6A H -0.5231 0.2267 -0.0181 0.044 Uiso 1 1 calc R . .
C7 C -0.3164(9) 0.2833(10) 0.0363(6) 0.032(2) Uani 1 1 d . . .
H7A H -0.2972 0.3483 -0.0002 0.039 Uiso 1 1 calc R . .
C8 C -0.0991(10) -0.0291(9) 0.2101(7) 0.033(2) Uani 1 1 d . . .
C9 C -0.0337(10) -0.0930(11) 0.2751(7) 0.039(3) Uani 1 1 d . . .
H9A H 0.0051 -0.0496 0.3362 0.047 Uiso 1 1 calc R . .
C10 C -0.0244(12) -0.2177(12) 0.2524(11) 0.062(4) Uani 1 1 d . . .
H10A H 0.0171 -0.2601 0.2979 0.075 Uiso 1 1 calc R . .
C11 C -0.0755(13) -0.2793(12) 0.1636(12) 0.069(4) Uani 1 1 d . . .
H11A H -0.0680 -0.3640 0.1476 0.082 Uiso 1 1 calc R . .
C12 C -0.1383(13) -0.2182(13) 0.0966(10) 0.068(4) Uani 1 1 d . . .
H12A H -0.1734 -0.2608 0.0353 0.082 Uiso 1 1 calc R . .
C13 C -0.1492(11) -0.0932(10) 0.1210(7) 0.041(3) Uani 1 1 d . . .
H13A H -0.1917 -0.0515 0.0754 0.049 Uiso 1 1 calc R . .
C14 C -0.1403(9) 0.1571(10) 0.3441(6) 0.027(2) Uani 1 1 d . . .
C15 C -0.1069(10) 0.2849(10) 0.3926(7) 0.038(3) Uani 1 1 d . . .
H15A H -0.0580 0.3576 0.3718 0.045 Uiso 1 1 calc R . .
C16 C -0.1476(11) 0.3022(12) 0.4725(8) 0.050(3) Uani 1 1 d . . .
H16A H -0.1272 0.3877 0.5050 0.059 Uiso 1 1 calc R . .
C17 C -0.2164(11) 0.1975(14) 0.5041(7) 0.049(3) Uani 1 1 d . . .
H17A H -0.2414 0.2116 0.5586 0.059 Uiso 1 1 calc R . .
C18 C -0.2497(12) 0.0720(13) 0.4578(8) 0.056(3) Uani 1 1 d . . .
H18A H -0.2973 -0.0001 0.4798 0.067 Uiso 1 1 calc R . .
C19 C -0.2106(10) 0.0534(10) 0.3761(7) 0.037(3) Uani 1 1 d . . .
H19A H -0.2336 -0.0321 0.3432 0.045 Uiso 1 1 calc R . .
C20 C 0.2312(9) 0.4082(9) 0.1537(6) 0.022(2) Uani 1 1 d . . .
C21 C 0.3794(9) 0.4195(9) 0.1849(6) 0.025(2) Uani 1 1 d . . .
C22 C 0.4229(9) 0.3395(8) 0.2467(6) 0.023(2) Uani 1 1 d . . .
C23 C 0.5624(9) 0.3439(9) 0.2725(6) 0.031(2) Uani 1 1 d . . .
H23A H 0.5921 0.2885 0.3125 0.037 Uiso 1 1 calc R . .
C24 C 0.6565(10) 0.4287(10) 0.2399(7) 0.039(3) Uani 1 1 d . . .
H24A H 0.7504 0.4329 0.2593 0.047 Uiso 1 1 calc R . .
C25 C 0.6133(10) 0.5076(10) 0.1790(7) 0.040(3) Uani 1 1 d . . .
H25A H 0.6777 0.5654 0.1568 0.048 Uiso 1 1 calc R . .
C26 C 0.4767(9) 0.5014(10) 0.1510(7) 0.035(3) Uani 1 1 d . . .
H26A H 0.4477 0.5533 0.1080 0.042 Uiso 1 1 calc R . .
C27 C 0.3375(10) 0.2822(9) 0.4141(7) 0.034(3) Uani 1 1 d . . .
C28 C 0.4701(11) 0.3313(10) 0.4690(8) 0.045(3) Uani 1 1 d . . .
H28A H 0.5427 0.3507 0.4417 0.054 Uiso 1 1 calc R . .
C29 C 0.4994(13) 0.3525(10) 0.5604(7) 0.049(3) Uani 1 1 d . . .
H29A H 0.5917 0.3855 0.5963 0.058 Uiso 1 1 calc R . .
C30 C 0.3930(13) 0.3256(11) 0.6027(7) 0.046(3) Uani 1 1 d . . .
H30A H 0.4122 0.3374 0.6669 0.055 Uiso 1 1 calc R . .
C31 C 0.2586(11) 0.2810(12) 0.5470(7) 0.050(3) Uani 1 1 d . . .
H31A H 0.1849 0.2660 0.5735 0.060 Uiso 1 1 calc R . .
C32 C 0.2320(10) 0.2583(11) 0.4524(7) 0.041(3) Uani 1 1 d . . .
H32A H 0.1405 0.2263 0.4150 0.049 Uiso 1 1 calc R . .
C33 C 0.3040(9) 0.0764(9) 0.2662(7) 0.027(2) Uani 1 1 d . . .
C34 C 0.3865(10) 0.0285(10) 0.3332(7) 0.035(3) Uani 1 1 d . . .
H34A H 0.4318 0.0797 0.3915 0.042 Uiso 1 1 calc R . .
C35 C 0.4014(12) -0.0985(11) 0.3122(9) 0.052(3) Uani 1 1 d . . .
H35A H 0.4589 -0.1306 0.3566 0.063 Uiso 1 1 calc R . .
C36 C 0.3339(12) -0.1739(11) 0.2295(9) 0.050(3) Uani 1 1 d . . .
H36A H 0.3435 -0.2584 0.2163 0.060 Uiso 1 1 calc R . .
C37 C 0.2519(11) -0.1265(11) 0.1653(8) 0.048(3) Uani 1 1 d . . .
H37A H 0.2034 -0.1793 0.1079 0.057 Uiso 1 1 calc R . .
C38 C 0.2387(10) -0.0008(10) 0.1835(7) 0.039(3) Uani 1 1 d . . .
H38A H 0.1836 0.0310 0.1376 0.047 Uiso 1 1 calc R . .

loop_
_atom_site_aniso_label
_atom_site_aniso_U_11
_atom_site_aniso_U_22
_atom_site_aniso_U_33
_atom_site_aniso_U_23
_atom_site_aniso_U_13
_atom_site_aniso_U_12
Ir 0.01730(19) 0.0169(2) 0.0217(2) 0.00372(14) 0.00624(14) 0.00171(14)
Cl 0.0423(16) 0.0259(14) 0.0457(16) -0.0026(12) 0.0137(12) 0.0042(12)
P1 0.0199(13) 0.0222(14) 0.0271(14) 0.0058(11) 0.0088(11) 0.0031(11)
P2 0.0206(13) 0.0171(13) 0.0269(14) 0.0051(11) 0.0065(10) 0.0019(10)
O1 0.022(4) 0.049(5) 0.049(5) 0.030(4) 0.004(3) -0.002(3)
O2 0.018(4) 0.040(4) 0.051(5) 0.023(4) 0.007(3) 0.000(3)
C1 0.031(6) 0.021(5) 0.026(6) 0.009(4) 0.014(4) 0.001(4)
C2 0.016(5) 0.018(5) 0.026(5) 0.009(4) 0.003(4) 0.004(4)
C3 0.017(5) 0.031(6) 0.028(5) 0.006(4) 0.010(4) 0.005(4)
C4 0.031(6) 0.027(6) 0.035(6) 0.004(5) 0.007(5) -0.001(5)
C5 0.013(5) 0.041(7) 0.059(8) 0.003(6) 0.012(5) -0.001(5)
C6 0.021(5) 0.047(7) 0.035(6) 0.001(5) 0.007(5) 0.002(5)
C7 0.025(5) 0.042(7) 0.033(6) 0.016(5) 0.015(5) 0.007(5)
C8 0.025(6) 0.022(6) 0.051(7) 0.010(5) 0.016(5) -0.001(5)
C9 0.037(6) 0.041(7) 0.046(7) 0.010(6) 0.020(5) 0.013(5)
C10 0.039(8) 0.031(8) 0.121(13) 0.023(8) 0.036(8) 0.001(6)
C11 0.046(8) 0.024(7) 0.141(15) 0.002(9) 0.048(9) 0.003(6)
C12 0.051(8) 0.043(8) 0.102(12) -0.028(8) 0.033(8) 0.000(7)
C13 0.042(7) 0.038(7) 0.043(7) -0.003(5) 0.021(5) 0.007(6)
C14 0.016(5) 0.040(6) 0.030(6) 0.016(5) 0.013(4) 0.006(5)
C15 0.036(6) 0.035(7) 0.046(7) 0.011(5) 0.014(5) 0.014(5)
C16 0.036(7) 0.053(8) 0.054(8) -0.004(6) 0.018(6) 0.003(6)
C17 0.046(7) 0.086(10) 0.029(6) 0.010(7) 0.029(6) 0.022(7)
C18 0.070(9) 0.060(9) 0.053(8) 0.037(7) 0.040(7) 0.017(7)
C19 0.042(7) 0.034(6) 0.047(7) 0.011(5) 0.033(5) 0.009(5)
C20 0.033(6) 0.020(5) 0.017(5) 0.005(4) 0.007(4) 0.015(4)
C21 0.025(5) 0.017(5) 0.031(6) -0.001(4) 0.009(4) 0.001(4)
C22 0.021(5) 0.011(5) 0.034(6) 0.005(4) 0.008(4) 0.000(4)
C23 0.024(5) 0.028(6) 0.038(6) 0.009(5) 0.010(5) 0.002(5)
C24 0.022(6) 0.041(7) 0.049(7) -0.002(6) 0.011(5) 0.002(5)
C25 0.035(6) 0.039(7) 0.053(7) 0.015(6) 0.027(5) 0.008(5)
C26 0.023(6) 0.029(6) 0.049(7) 0.008(5) 0.016(5) -0.005(5)
C27 0.027(6) 0.021(6) 0.045(7) 0.007(5) -0.003(5) 0.007(5)
C28 0.037(7) 0.027(6) 0.054(8) 0.011(5) -0.013(5) 0.003(5)
C29 0.056(8) 0.027(6) 0.037(7) -0.005(5) -0.019(6) 0.002(6)
C30 0.073(9) 0.036(7) 0.022(6) -0.003(5) 0.002(6) 0.018(6)
C31 0.046(7) 0.089(10) 0.033(7) 0.013(6) 0.028(6) 0.034(7)
C32 0.026(6) 0.057(8) 0.039(7) 0.007(6) 0.003(5) 0.014(6)
C33 0.020(5) 0.017(5) 0.042(6) 0.003(5) 0.014(5) 0.000(4)
C34 0.030(6) 0.029(6) 0.051(7) 0.009(5) 0.015(5) 0.012(5)
C35 0.052(8) 0.034(7) 0.083(10) 0.023(7) 0.024(7) 0.025(6)
C36 0.050(8) 0.027(7) 0.092(10) 0.014(7) 0.043(7) 0.016(6)
C37 0.042(7) 0.026(7) 0.065(8) -0.013(6) 0.018(6) -0.005(6)
C38 0.033(6) 0.032(7) 0.054(7) 0.004(6) 0.021(5) 0.006(5)

loop_
_geom_bond_atom_site_label_1
_geom_bond_atom_site_label_2
_geom_bond_distance
_geom_bond_site_symmetry_2
_geom_bond_publ_flag
Ir C1 1.999(9) . ?
Ir C20 2.009(9) . ?
Ir P1 2.347(2) . ?
Ir P2 2.335(2) . ?
Ir Cl 2.485(3) . ?
Ir H1 1.6664 . ?
P1 C14 1.818(9) . ?
P1 C8 1.818(10) . ?
P1 C3 1.828(9) . ?
P2 C27 1.836(10) . ?
P2 C22 1.832(9) . ?
P2 C33 1.826(9) . ?
O1 C1 1.267(10) . ?
O1 H2 1.2642 . ?
O2 C20 1.270(9) . ?
O2 H2 1.1532 . ?
C1 C2 1.484(12) . ?
C2 C3 1.396(12) . ?
C2 C7 1.396(11) . ?
C3 C4 1.374(12) . ?
C4 C5 1.375(13) . ?
C4 H4A 0.9400 . ?
C5 C6 1.362(14) . ?
C5 H5A 0.9400 . ?
C6 C7 1.377(12) . ?
C6 H6A 0.9400 . ?
C7 H7A 0.9400 . ?
C8 C13 1.372(13) . ?
C8 C9 1.394(13) . ?
C9 C10 1.376(15) . ?
C9 H9A 0.9400 . ?
C10 C11 1.360(17) . ?
C10 H10A 0.9400 . ?
C11 C12 1.382(18) . ?
C11 H11A 0.9400 . ?
C12 C13 1.390(15) . ?
C12 H12A 0.9400 . ?
C13 H13A 0.9400 . ?
C14 C15 1.402(13) . ?
C14 C19 1.362(13) . ?
C15 C16 1.397(14) . ?
C15 H15A 0.9400 . ?
C16 C17 1.361(16) . ?
C16 H16A 0.9400 . ?
C17 C18 1.368(16) . ?
C17 H17A 0.9400 . ?
C18 C19 1.416(14) . ?
C18 H18A 0.9400 . ?
C19 H19A 0.9400 . ?
C20 C21 1.473(12) . ?
C21 C22 1.399(12) . ?
C21 C26 1.396(12) . ?
C22 C23 1.399(12) . ?
C23 C24 1.377(13) . ?
C23 H23A 0.9400 . ?
C24 C25 1.381(13) . ?
C24 H24A 0.9400 . ?
C25 C26 1.367(13) . ?
C25 H25A 0.9400 . ?
C26 H26A 0.9400 . ?
C27 C28 1.367(13) . ?
C27 C32 1.349(14) . ?
C28 C29 1.335(14) . ?
C28 H28A 0.9400 . ?
C29 C30 1.397(15) . ?
C29 H29A 0.9400 . ?
C30 C31 1.383(14) . ?
C30 H30A 0.9400 . ?
C31 C32 1.385(13) . ?
C31 H31A 0.9400 . ?
C32 H32A 0.9400 . ?
C33 C34 1.391(12) . ?
C33 C38 1.353(13) . ?
C34 C35 1.417(14) . ?
C34 H34A 0.9400 . ?
C35 C36 1.349(15) . ?
C35 H35A 0.9400 . ?
C36 C37 1.360(15) . ?
C36 H36A 0.9400 . ?
C37 C38 1.389(14) . ?
C37 H37A 0.9400 . ?
C38 H38A 0.9400 . ?
